data_8102821
loop_
_publ_author_name
'Pablo Wessig'
'Annika Matthes'
'Uwe Schilde'

_publ_section_title
;
 Crystal structure of
 3,4-diacetyl-15,21-dioxatetracyclo[23.4.0.02,7.06,11]nonacosa-1(29),2,4,6,8,10,25,27-octaene-14,22-dione
 --- water (1:2), C31H32O6 &#x00B7; 2H2O
;
_journal_issue 4
_journal_name_full 'Zeitschrift f\"ur Kristallographie - New Crystal Structures'
_journal_page_first 744
_journal_volume 225
_journal_year 2010
_chemical_formula_moiety 'C31 H32 O6, 2(H2O)'
_chemical_formula_sum 'C31 H36 O8'
_chemical_formula_weight 536.60
_chemical_melting_point 392.5(5)
_chemical_name_systematic
; 
 3,4-Diacetyl-15,21-dioxatetracyclo[23.4.0.02,7.06,11]nonacosa-
 1(29),2,4,6,8,10,25,27-octaene-14,22-dione solvate hydrate
;
_space_group_IT_number 14
_symmetry_cell_setting monoclinic
_symmetry_space_group_name_Hall '-P 2yab'
_symmetry_space_group_name_H-M 'P 1 21/a 1'
_atom_sites_solution_hydrogens geom
_atom_sites_solution_primary direct
_atom_sites_solution_secondary difmap
_audit_creation_method SHELXL-97
_cell_angle_alpha 90.00
_cell_angle_beta 105.120(7)
_cell_angle_gamma 90.00
_cell_formula_units_Z 4
_cell_length_a 12.9563(12)
_cell_length_b 15.0540(18)
_cell_length_c 15.4461(15)
_cell_measurement_reflns_used 14717
_cell_measurement_temperature 210(2)
_cell_measurement_theta_max 27.3
_cell_measurement_theta_min 1.36
_cell_volume 2908.4(5)
_computing_cell_refinement 'X-AREA (Stoe, 2004)'
_computing_data_collection 'X-AREA (Stoe, 2004)'
_computing_data_reduction 'X-RED (Stoe, 2004)'
_computing_molecular_graphics
;
 ORTEP-3 for Windows (Farrugia, 2005) based on ORTEP-III
 (Burnett & Johnson, 2000)
;
_computing_publication_material 'SHELXL-97 (Sheldrick, 1997)'
_computing_structure_refinement 'SHELXL-97 (Sheldrick, 1997)'
_computing_structure_solution 'SHELXS-97 (Sheldrick, 1997)'
_diffrn_ambient_temperature 210(2)
_diffrn_detector 'image plate (34 cm diameter)'
_diffrn_detector_area_resol_mean 6.67
_diffrn_detector_type STOE
_diffrn_measured_fraction_theta_full 0.948
_diffrn_measured_fraction_theta_max 0.948
_diffrn_measurement_details
;
 180 frames, detector distance = 140 mm
;
_diffrn_measurement_device '2-circle goniometer'
_diffrn_measurement_device_type 'STOE IPDS 2'
_diffrn_measurement_method '\w scan, 1.0 \%'
_diffrn_radiation_monochromator 'plane graphite'
_diffrn_radiation_source 'fine-focus sealed tube'
_diffrn_radiation_type MoK\a
_diffrn_radiation_wavelength 0.71073
_diffrn_reflns_av_R_equivalents 0.0373
_diffrn_reflns_av_sigmaI/netI 0.0396
_diffrn_reflns_limit_h_max 15
_diffrn_reflns_limit_h_min -15
_diffrn_reflns_limit_k_max 19
_diffrn_reflns_limit_k_min -18
_diffrn_reflns_limit_l_max 19
_diffrn_reflns_limit_l_min -19
_diffrn_reflns_number 21850
_diffrn_reflns_theta_full 55.00
_diffrn_reflns_theta_max 55.00
_diffrn_reflns_theta_min 1.92
_exptl_absorpt_coefficient_mu 0.088
_exptl_absorpt_correction_type none
_exptl_crystal_colour colourless
_exptl_crystal_density_diffrn 1.225
_exptl_crystal_density_method 'not measured'
_exptl_crystal_description bloc
_exptl_crystal_F_000 1144
_exptl_crystal_size_max 0.3
_exptl_crystal_size_mid 0.25
_exptl_crystal_size_min 0.2
_refine_diff_density_max 0.381
_refine_diff_density_min -0.240
_refine_diff_density_rms 0.038
_refine_ls_extinction_coef 0.0054(12)
_refine_ls_extinction_expression Fc^*^=kFc[1+0.001xFc^2^\l^3^/sin(2\q)]^-1/4^
_refine_ls_extinction_method SHELXL
_refine_ls_goodness_of_fit_ref 0.946
_refine_ls_hydrogen_treatment mixed
_refine_ls_matrix_type full
_refine_ls_number_parameters 431
_refine_ls_number_reflns 5888
_refine_ls_number_restraints 5
_refine_ls_restrained_S_all 0.946
_refine_ls_R_factor_all 0.0954
_refine_ls_R_factor_gt 0.0574
_refine_ls_shift/su_max 0.000
_refine_ls_shift/su_mean 0.000
_refine_ls_structure_factor_coef Fsqd
_refine_ls_weighting_details 'calc w=1/[\s^2^(Fo^2^)+(0.1033P)^2^+0.0000P] where P=(Fo^2^+2Fc^2^)/3'
_refine_ls_weighting_scheme calc
_refine_ls_wR_factor_gt 0.1512
_refine_ls_wR_factor_ref 0.1681
_reflns_number_gt 3506
_reflns_number_total 5888
_reflns_threshold_expression >2sigma(I)
_cod_data_source_file 1267-3146.cff
_cod_data_source_block wes2
_cod_depositor_comments
;
The following automatic conversions were performed:

'_chemical_melting_point' value '392-393' was changed to '392.5(5)' -
the average value was taken and precision was estimated.

Automatic conversion script
Id: cif_fix_values 1569 2011-02-09 13:29:24Z adriana 
;
_cod_original_sg_symbol_H-M 'P 21/a'
_cod_database_code 8102821

loop_
_symmetry_equiv_pos_as_xyz
'x, y, z'
'-x+1/2, y+1/2, -z'
'-x, -y, -z'
'x-1/2, -y-1/2, z'

loop_
_atom_site_label
_atom_site_type_symbol
_atom_site_fract_x
_atom_site_fract_y
_atom_site_fract_z
_atom_site_U_iso_or_equiv
_atom_site_adp_type
_atom_site_occupancy
_atom_site_symmetry_multiplicity
_atom_site_calc_flag
_atom_site_refinement_flags
_atom_site_disorder_assembly
_atom_site_disorder_group
C1 C 1.03129(18) 0.54202(13) 0.67356(13) 0.0480(5) Uani 1 1 d . . .
C2 C 0.90085(17) 0.46010(13) 0.55276(12) 0.0412(5) Uani 1 1 d . . .
H2 H 0.8739(18) 0.5128(15) 0.5289(14) 0.049 Uiso 1 1 d . . .
C3 C 0.86134(17) 0.38261(12) 0.51038(12) 0.0410(5) Uani 1 1 d . . .
C4 C 0.90978(17) 0.29977(12) 0.54402(12) 0.0412(5) Uani 1 1 d . . .
C5 C 0.99728(17) 0.29875(12) 0.61689(12) 0.0417(5) Uani 1 1 d . . .
C6 C 1.13265(18) 0.37949(16) 0.73339(13) 0.0495(5) Uani 1 1 d . . .
H6 H 1.166(2) 0.3251(16) 0.7505(16) 0.059 Uiso 1 1 d . . .
C7 C 1.1710(2) 0.45728(16) 0.77418(15) 0.0577(6) Uani 1 1 d . . .
H7 H 1.232(2) 0.4565(15) 0.8296(18) 0.069 Uiso 1 1 d . . .
C8 C 1.1201(2) 0.53773(16) 0.74464(14) 0.0557(6) Uani 1 1 d . . .
H8 H 1.152(2) 0.5954(16) 0.7756(16) 0.067 Uiso 1 1 d . . .
C9 C 0.99050(17) 0.46175(12) 0.62826(12) 0.0418(5) Uani 1 1 d . . .
C10 C 1.04047(16) 0.37957(13) 0.65932(12) 0.0426(5) Uani 1 1 d . . .
C11 C 0.77184(19) 0.38383(13) 0.42760(13) 0.0481(5) Uani 1 1 d . . .
C12 C 0.7001(3) 0.46317(18) 0.40629(19) 0.0683(7) Uani 1 1 d . . .
H12A H 0.648(2) 0.4561(18) 0.358(2) 0.082 Uiso 1 1 d . . .
H12B H 0.744(2) 0.5194(19) 0.3951(19) 0.082 Uiso 1 1 d . . .
H12C H 0.671(2) 0.4806(18) 0.456(2) 0.082 Uiso 1 1 d . . .
C13 C 0.86218(18) 0.21235(13) 0.50483(13) 0.0452(5) Uani 1 1 d . . .
C14 C 0.9164(3) 0.16198(18) 0.4460(2) 0.0666(7) Uani 1 1 d . . .
H14A H 0.990(3) 0.1845(18) 0.4505(18) 0.080 Uiso 1 1 d . . .
H14B H 0.882(2) 0.1818(17) 0.378(2) 0.080 Uiso 1 1 d . . .
H14C H 0.902(2) 0.109(2) 0.4435(18) 0.080 Uiso 1 1 d . . .
C15 C 1.04790(16) 0.21230(13) 0.65368(12) 0.0427(5) Uani 1 1 d . . .
C16 C 1.00666(17) 0.16133(14) 0.71289(13) 0.0463(5) Uani 1 1 d . . .
C17 C 1.0559(2) 0.08097(16) 0.74172(15) 0.0623(7) Uani 1 1 d . . .
H17 H 1.022(2) 0.0478(16) 0.7836(18) 0.075 Uiso 1 1 d . . .
C18 C 1.1433(2) 0.05138(17) 0.71537(17) 0.0664(7) Uani 1 1 d . . .
H18 H 1.184(2) -0.0048(19) 0.7351(18) 0.080 Uiso 1 1 d . . .
C19 C 1.1853(2) 0.10312(16) 0.65953(17) 0.0635(7) Uani 1 1 d . . .
H19 H 1.248(2) 0.0839(17) 0.6401(17) 0.076 Uiso 1 1 d . . .
C20 C 1.1376(2) 0.18322(15) 0.62869(15) 0.0544(6) Uani 1 1 d . . .
H20 H 1.169(2) 0.2202(16) 0.5913(17) 0.065 Uiso 1 1 d . . .
C21 C 0.91702(18) 0.19281(15) 0.75082(13) 0.0525(5) Uani 1 1 d . . .
H21A H 0.8820 0.1418 0.7690 0.063 Uiso 1 1 calc R . .
H21B H 0.8646 0.2242 0.7046 0.063 Uiso 1 1 calc R . .
C22 C 0.9567(2) 0.25339(19) 0.83033(17) 0.0685(7) Uani 1 1 d . . .
H22A H 1.0209 0.2279 0.8693 0.082 Uiso 1 1 calc R . .
H22B H 0.9761 0.3101 0.8092 0.082 Uiso 1 1 calc R . .
C23 C 0.8776(2) 0.2691(2) 0.88367(15) 0.0658(7) Uani 1 1 d . . .
C24 C 0.8557(9) 0.3571(8) 1.0094(6) 0.099(4) Uani 0.50 1 d PD . .
H24A H 0.8158 0.3073 1.0237 0.119 Uiso 0.50 1 calc PR A .
H24B H 0.9182 0.3691 1.0584 0.119 Uiso 0.50 1 calc PR . .
C25 C 0.7894(8) 0.4362(8) 0.9799(6) 0.094(3) Uani 0.50 1 d PD . .
H25A H 0.7554 0.4521 1.0267 0.113 Uiso 0.50 1 calc PR . .
H25B H 0.7331 0.4203 0.9272 0.113 Uiso 0.50 1 calc PR . .
C26 C 0.8459(9) 0.5174(8) 0.9576(11) 0.112(5) Uani 0.50 1 d PD . .
H26A H 0.8747 0.5043 0.9070 0.135 Uiso 0.50 1 calc PR A .
H26B H 0.9053 0.5321 1.0084 0.135 Uiso 0.50 1 calc PR . .
C27 C 0.7700(10) 0.5980(8) 0.9345(8) 0.114(4) Uani 0.50 1 d PD . .
H27A H 0.7055 0.5813 0.8896 0.137 Uiso 0.50 1 calc PR . .
H27B H 0.7498 0.6175 0.9877 0.137 Uiso 0.50 1 calc PR . .
C28 C 0.8253(14) 0.6726(12) 0.8993(13) 0.132(7) Uani 0.50 1 d PD . .
H28A H 0.9016 0.6725 0.9274 0.159 Uiso 0.50 1 calc PR A .
H28B H 0.7959 0.7299 0.9091 0.159 Uiso 0.50 1 calc PR . .
C29 C 0.8891(3) 0.6636(2) 0.7711(2) 0.0897(10) Uani 1 1 d . . .
C30 C 0.8747(2) 0.63824(17) 0.67671(18) 0.0706(7) Uani 1 1 d . . .
H30A H 0.8297 0.6824 0.6393 0.085 Uiso 1 1 calc R . .
H20B H 0.8366 0.5821 0.6665 0.085 Uiso 1 1 calc R . .
C31 C 0.9754(2) 0.62889(13) 0.64648(15) 0.0553(6) Uani 1 1 d . . .
H31A H 0.9580 0.6342 0.5817 0.066 Uiso 1 1 calc R A .
H31B H 1.0237 0.6770 0.6718 0.066 Uiso 1 1 calc R . .
O1 O 0.75828(14) 0.32031(9) 0.37750(10) 0.0632(5) Uani 1 1 d . . .
O2 O 0.78465(13) 0.18335(9) 0.52462(10) 0.0540(4) Uani 1 1 d . . .
O3 O 0.8825(6) 0.3473(8) 0.9166(4) 0.0645(16) Uani 0.50 1 d PD A .
O4 O 0.8011(3) 0.65050(16) 0.79613(18) 0.1186(9) Uani 1 1 d . A .
O5 O 0.80500(18) 0.22201(17) 0.88716(13) 0.0954(7) Uani 1 1 d . . .
O6 O 0.9696(3) 0.6953(3) 0.81870(19) 0.1578(14) Uani 1 1 d . . .
C24' C 0.8134(8) 0.3688(8) 0.9754(5) 0.079(3) Uani 0.50 1 d PD A 1
H24C H 0.7502 0.3666 0.9253 0.094 Uiso 0.50 1 calc PR A 1
H24D H 0.8020 0.3316 1.0233 0.094 Uiso 0.50 1 calc PR A 1
C25' C 0.8381(8) 0.4626(7) 1.0071(4) 0.086(3) Uani 0.50 1 d PD A 1
H25C H 0.9146 0.4697 1.0315 0.103 Uiso 0.50 1 calc PR A 1
H25D H 0.8032 0.4760 1.0541 0.103 Uiso 0.50 1 calc PR A 1
C26' C 0.7982(9) 0.5258(7) 0.9282(7) 0.084(3) Uani 0.50 1 d PD A 1
H26C H 0.7212 0.5195 0.9065 0.100 Uiso 0.50 1 calc PR A 1
H26D H 0.8291 0.5080 0.8801 0.100 Uiso 0.50 1 calc PR A 1
C27' C 0.8246(10) 0.6243(7) 0.9498(6) 0.105(4) Uani 0.50 1 d PD A 1
H27C H 0.7994 0.6410 1.0014 0.126 Uiso 0.50 1 calc PR A 1
H27D H 0.9016 0.6318 0.9657 0.126 Uiso 0.50 1 calc PR A 1
C28' C 0.7752(11) 0.6857(10) 0.8727(10) 0.096(4) Uani 0.50 1 d PD A 1
H28C H 0.6982 0.6882 0.8634 0.115 Uiso 0.50 1 calc PR A 1
H28D H 0.8038 0.7452 0.8851 0.115 Uiso 0.50 1 calc PR A 1
O3' O 0.9170(7) 0.3374(9) 0.9454(5) 0.083(3) Uani 0.50 1 d PD A 1

loop_
_atom_site_aniso_label
_atom_site_aniso_U_11
_atom_site_aniso_U_22
_atom_site_aniso_U_33
_atom_site_aniso_U_23
_atom_site_aniso_U_13
_atom_site_aniso_U_12
C1 0.0538(14) 0.0504(11) 0.0431(10) -0.0051(9) 0.0184(10) -0.0071(9)
C2 0.0467(13) 0.0396(10) 0.0404(9) 0.0021(8) 0.0168(9) 0.0017(8)
C3 0.0459(13) 0.0404(10) 0.0391(9) 0.0020(8) 0.0155(8) 0.0005(8)
C4 0.0451(13) 0.0405(10) 0.0417(10) 0.0004(8) 0.0181(9) 0.0004(8)
C5 0.0446(13) 0.0421(10) 0.0434(10) 0.0033(8) 0.0206(9) 0.0017(8)
C6 0.0423(13) 0.0595(13) 0.0487(11) 0.0028(9) 0.0154(10) 0.0003(10)
C7 0.0492(15) 0.0715(15) 0.0489(12) -0.0032(11) 0.0068(11) -0.0049(11)
C8 0.0563(15) 0.0592(13) 0.0513(12) -0.0124(10) 0.0135(11) -0.0121(11)
C9 0.0443(13) 0.0458(10) 0.0392(9) -0.0006(8) 0.0178(9) -0.0031(8)
C10 0.0400(13) 0.0504(11) 0.0416(10) 0.0021(8) 0.0180(9) -0.0019(8)
C11 0.0575(15) 0.0403(10) 0.0447(10) 0.0031(8) 0.0098(9) -0.0067(9)
C12 0.0712(19) 0.0635(15) 0.0582(14) -0.0015(12) -0.0043(13) 0.0150(13)
C13 0.0518(14) 0.0399(10) 0.0450(10) 0.0040(8) 0.0146(9) 0.0027(9)
C14 0.079(2) 0.0489(13) 0.0777(17) -0.0209(12) 0.0307(14) -0.0070(13)
C15 0.0425(13) 0.0448(10) 0.0433(10) 0.0035(8) 0.0156(9) 0.0036(8)
C16 0.0436(13) 0.0544(12) 0.0418(10) 0.0072(8) 0.0129(9) 0.0021(9)
C17 0.0657(18) 0.0671(15) 0.0580(13) 0.0224(11) 0.0227(12) 0.0084(12)
C18 0.0729(19) 0.0607(14) 0.0662(14) 0.0168(11) 0.0192(13) 0.0220(13)
C19 0.0626(18) 0.0672(15) 0.0670(14) 0.0076(11) 0.0282(13) 0.0223(12)
C20 0.0522(15) 0.0607(13) 0.0568(12) 0.0078(10) 0.0257(11) 0.0075(10)
C21 0.0449(14) 0.0704(14) 0.0448(11) 0.0110(9) 0.0165(9) 0.0006(10)
C22 0.0562(17) 0.0940(18) 0.0633(14) -0.0082(12) 0.0296(12) -0.0111(13)
C23 0.0594(18) 0.097(2) 0.0469(12) -0.0048(12) 0.0239(11) -0.0110(14)
C24 0.084(7) 0.162(9) 0.064(6) -0.020(6) 0.041(5) -0.022(6)
C25 0.080(7) 0.152(9) 0.062(5) -0.026(5) 0.038(4) -0.026(6)
C26 0.074(8) 0.156(11) 0.124(12) -0.068(9) 0.058(7) -0.024(7)
C27 0.142(11) 0.116(7) 0.110(7) -0.051(6) 0.080(7) -0.036(7)
C28 0.158(17) 0.141(11) 0.119(13) -0.070(9) 0.075(12) -0.009(11)
C29 0.101(3) 0.082(2) 0.099(2) -0.0339(17) 0.049(2) -0.0129(18)
C30 0.0738(19) 0.0599(14) 0.0780(16) -0.0128(12) 0.0193(14) 0.0071(12)
C31 0.0712(17) 0.0433(11) 0.0529(12) -0.0099(9) 0.0187(11) -0.0062(10)
O1 0.0855(13) 0.0441(8) 0.0498(8) -0.0022(6) -0.0005(8) -0.0072(7)
O2 0.0601(11) 0.0458(8) 0.0575(9) 0.0024(6) 0.0177(8) -0.0073(7)
O3 0.057(4) 0.096(3) 0.051(4) -0.007(4) 0.034(3) -0.011(3)
O4 0.155(3) 0.0971(16) 0.134(2) -0.0422(14) 0.0914(19) -0.0255(16)
O5 0.0749(15) 0.1518(19) 0.0727(12) -0.0325(12) 0.0427(10) -0.0450(14)
O6 0.140(3) 0.234(4) 0.110(2) -0.100(2) 0.0527(19) -0.057(2)
C24' 0.078(7) 0.122(7) 0.049(4) -0.012(4) 0.040(4) 0.003(5)
C25' 0.068(6) 0.148(8) 0.051(4) -0.039(4) 0.033(4) -0.022(5)
C26' 0.080(7) 0.104(6) 0.072(5) -0.041(4) 0.030(5) -0.009(5)
C27' 0.113(9) 0.136(10) 0.083(5) -0.059(6) 0.053(6) -0.031(6)
C28' 0.108(9) 0.098(6) 0.101(8) -0.039(5) 0.062(7) -0.009(6)
O3' 0.083(6) 0.121(6) 0.054(4) -0.022(4) 0.034(3) -0.025(5)

loop_
_atom_type_symbol
_atom_type_description
_atom_type_scat_dispersion_real
_atom_type_scat_dispersion_imag
_atom_type_scat_source
C C 0.0033 0.0016 'International Tables Vol C Tables 4.2.6.8 and 6.1.1.4'
H H 0.0000 0.0000 'International Tables Vol C Tables 4.2.6.8 and 6.1.1.4'
O O 0.0106 0.0060 'International Tables Vol C Tables 4.2.6.8 and 6.1.1.4'

loop_
_geom_angle_atom_site_label_1
_geom_angle_atom_site_label_2
_geom_angle_atom_site_label_3
_geom_angle
_geom_angle_site_symmetry_1
_geom_angle_site_symmetry_3
_geom_angle_publ_flag
C8 C1 C9 118.66(19) . . ?
C8 C1 C31 120.53(19) . . ?
C9 C1 C31 120.76(18) . . ?
C3 C2 C9 122.19(18) . . ?
C3 C2 H2 119.7(13) . . ?
C9 C2 H2 117.8(14) . . ?
C2 C3 C4 119.65(18) . . ?
C2 C3 C11 120.75(17) . . ?
C4 C3 C11 119.55(16) . . ?
C5 C4 C3 119.81(17) . . ?
C5 C4 C13 118.81(17) . . ?
C3 C4 C13 121.25(17) . . ?
C4 C5 C10 120.56(17) . . ?
C4 C5 C15 120.38(17) . . ?
C10 C5 C15 119.06(17) . . ?
C7 C6 C10 120.0(2) . . ?
C7 C6 H6 122.7(15) . . ?
C10 C6 H6 117.3(15) . . ?
C6 C7 C8 120.7(2) . . ?
C6 C7 H7 119.8(14) . . ?
C8 C7 H7 119.2(14) . . ?
C1 C8 C7 121.9(2) . . ?
C1 C8 H8 119.2(13) . . ?
C7 C8 H8 118.8(13) . . ?
C2 C9 C10 117.83(17) . . ?
C2 C9 C1 122.57(18) . . ?
C10 C9 C1 119.61(17) . . ?
C9 C10 C6 119.05(18) . . ?
C9 C10 C5 119.90(17) . . ?
C6 C10 C5 121.05(18) . . ?
O1 C11 C3 119.32(19) . . ?
O1 C11 C12 120.68(19) . . ?
C3 C11 C12 119.99(19) . . ?
C11 C12 H12A 112.9(18) . . ?
C11 C12 H12B 110.2(16) . . ?
H12A C12 H12B 107(2) . . ?
C11 C12 H12C 112.9(16) . . ?
H12A C12 H12C 109(3) . . ?
H12B C12 H12C 104(2) . . ?
O2 C13 C14 121.7(2) . . ?
O2 C13 C4 119.59(18) . . ?
C14 C13 C4 118.6(2) . . ?
C13 C14 H14A 112.3(16) . . ?
C13 C14 H14B 108.6(15) . . ?
H14A C14 H14B 97(2) . . ?
C13 C14 H14C 113(2) . . ?
H14A C14 H14C 122(3) . . ?
H14B C14 H14C 101(2) . . ?
C20 C15 C16 119.88(19) . . ?
C20 C15 C5 118.91(18) . . ?
C16 C15 C5 121.22(19) . . ?
C17 C16 C15 117.7(2) . . ?
C17 C16 C21 119.11(19) . . ?
C15 C16 C21 123.02(18) . . ?
C18 C17 C16 122.3(2) . . ?
C18 C17 H17 124.3(16) . . ?
C16 C17 H17 113.4(16) . . ?
C19 C18 C17 119.6(2) . . ?
C19 C18 H18 114.1(17) . . ?
C17 C18 H18 126.2(17) . . ?
C18 C19 C20 119.7(2) . . ?
C18 C19 H19 121.3(15) . . ?
C20 C19 H19 118.9(16) . . ?
C19 C20 C15 120.7(2) . . ?
C19 C20 H20 119.4(15) . . ?
C15 C20 H20 119.8(15) . . ?
C16 C21 C22 111.89(19) . . ?
C16 C21 H21A 109.2 . . ?
C22 C21 H21A 109.2 . . ?
C16 C21 H21B 109.2 . . ?
C22 C21 H21B 109.2 . . ?
H21A C21 H21B 107.9 . . ?
C23 C22 C21 114.1(2) . . ?
C23 C22 H22A 108.7 . . ?
C21 C22 H22A 108.7 . . ?
C23 C22 H22B 108.7 . . ?
C21 C22 H22B 108.7 . . ?
H22A C22 H22B 107.6 . . ?
O5 C23 O3 119.2(4) . . ?
O5 C23 O3' 123.8(5) . . ?
O3 C23 O3' 23.6(5) . . ?
O5 C23 C22 126.5(3) . . ?
O3 C23 C22 113.4(4) . . ?
O3' C23 C22 108.1(4) . . ?
C25 C24 O3 92.5(8) . . ?
C25 C24 H24A 113.2 . . ?
O3 C24 H24A 113.2 . . ?
C25 C24 H24B 113.2 . . ?
O3 C24 H24B 113.2 . . ?
H24A C24 H24B 110.5 . . ?
C24 C25 C26 116.5(10) . . ?
C24 C25 H25A 108.2 . . ?
C26 C25 H25A 108.2 . . ?
C24 C25 H25B 108.2 . . ?
C26 C25 H25B 108.2 . . ?
H25A C25 H25B 107.3 . . ?
C25 C26 C27 111.8(9) . . ?
C25 C26 H26A 109.3 . . ?
C27 C26 H26A 109.3 . . ?
C25 C26 H26B 109.3 . . ?
C27 C26 H26B 109.3 . . ?
H26A C26 H26B 107.9 . . ?
C28 C27 C26 109.5(12) . . ?
C28 C27 H27A 109.8 . . ?
C26 C27 H27A 109.8 . . ?
C28 C27 H27B 109.8 . . ?
C26 C27 H27B 109.8 . . ?
H27A C27 H27B 108.2 . . ?
C27 C28 O4 102.6(11) . . ?
C27 C28 H28A 111.2 . . ?
O4 C28 H28A 111.2 . . ?
C27 C28 H28B 111.2 . . ?
O4 C28 H28B 111.2 . . ?
H28A C28 H28B 109.2 . . ?
O6 C29 O4 124.1(3) . . ?
O6 C29 C30 124.8(3) . . ?
O4 C29 C30 111.0(3) . . ?
C29 C30 C31 115.9(3) . . ?
C29 C30 H30A 108.3 . . ?
C31 C30 H30A 108.3 . . ?
C29 C30 H20B 108.3 . . ?
C31 C30 H20B 108.3 . . ?
H30A C30 H20B 107.4 . . ?
C1 C31 C30 112.9(2) . . ?
C1 C31 H31A 109.0 . . ?
C30 C31 H31A 109.0 . . ?
C1 C31 H31B 109.0 . . ?
C30 C31 H31B 109.0 . . ?
H31A C31 H31B 107.8 . . ?
O3' O3 C23 91(2) . . ?
O3' O3 C24 67.8(17) . . ?
C23 O3 C24 116.9(9) . . ?
C29 O4 C28' 127.2(7) . . ?
C29 O4 C28 107.9(7) . . ?
C28' O4 C28 26.3(9) . . ?
C25' C24' O3' 104.4(8) . . ?
C25' C24' H24C 110.9 . . ?
O3' C24' H24C 110.9 . . ?
C25' C24' H24D 110.9 . . ?
O3' C24' H24D 110.9 . . ?
H24C C24' H24D 108.9 . . ?
C24' C25' C26' 109.1(7) . . ?
C24' C25' H25C 109.9 . . ?
C26' C25' H25C 109.9 . . ?
C24' C25' H25D 109.9 . . ?
C26' C25' H25D 109.9 . . ?
H25C C25' H25D 108.3 . . ?
C25' C26' C27' 114.7(8) . . ?
C25' C26' H26C 108.6 . . ?
C27' C26' H26C 108.6 . . ?
C25' C26' H26D 108.6 . . ?
C27' C26' H26D 108.6 . . ?
H26C C26' H26D 107.6 . . ?
C28' C27' C26' 113.3(10) . . ?
C28' C27' H27C 108.9 . . ?
C26' C27' H27C 108.9 . . ?
C28' C27' H27D 108.9 . . ?
C26' C27' H27D 108.9 . . ?
H27C C27' H27D 107.7 . . ?
O4 C28' C27' 106.6(10) . . ?
O4 C28' H28C 110.4 . . ?
C27' C28' H28C 110.4 . . ?
O4 C28' H28D 110.4 . . ?
C27' C28' H28D 110.4 . . ?
H28C C28' H28D 108.6 . . ?
O3 O3' C23 65(2) . . ?
O3 O3' C24' 66.2(17) . . ?
C23 O3' C24' 103.2(7) . . ?

loop_
_geom_bond_atom_site_label_1
_geom_bond_atom_site_label_2
_geom_bond_distance
_geom_bond_site_symmetry_2
_geom_bond_publ_flag
C1 C8 1.369(3) . ?
C1 C9 1.427(3) . ?
C1 C31 1.500(3) . ?
C2 C3 1.370(3) . ?
C2 C9 1.415(3) . ?
C2 H2 0.91(2) . ?
C3 C4 1.431(3) . ?
C3 C11 1.485(3) . ?
C4 C5 1.374(3) . ?
C4 C13 1.511(3) . ?
C5 C10 1.425(3) . ?
C5 C15 1.501(3) . ?
C6 C7 1.361(3) . ?
C6 C10 1.422(3) . ?
C6 H6 0.93(2) . ?
C7 C8 1.398(3) . ?
C7 H7 1.00(3) . ?
C8 H8 1.02(2) . ?
C9 C10 1.420(3) . ?
C11 O1 1.214(2) . ?
C11 C12 1.496(3) . ?
C12 H12A 0.87(3) . ?
C12 H12B 1.06(3) . ?
C12 H12C 0.97(3) . ?
C13 O2 1.205(3) . ?
C13 C14 1.492(3) . ?
C14 H14A 1.00(3) . ?
C14 H14B 1.07(3) . ?
C14 H14C 0.82(3) . ?
C15 C20 1.387(3) . ?
C15 C16 1.402(3) . ?
C16 C17 1.386(3) . ?
C16 C21 1.507(3) . ?
C17 C18 1.374(4) . ?
C17 H17 1.01(3) . ?
C18 C19 1.375(4) . ?
C18 H18 1.00(3) . ?
C19 C20 1.382(3) . ?
C19 H19 0.98(3) . ?
C20 H20 0.96(3) . ?
C21 C22 1.508(3) . ?
C21 H21A 0.9700 . ?
C21 H21B 0.9700 . ?
C22 C23 1.492(4) . ?
C22 H22A 0.9700 . ?
C22 H22B 0.9700 . ?
C23 O5 1.191(3) . ?
C23 O3 1.276(11) . ?
C23 O3' 1.404(11) . ?
C24 C25 1.469(11) . ?
C24 O3 1.567(9) . ?
C24 H24A 0.9700 . ?
C24 H24B 0.9700 . ?
C25 C26 1.510(12) . ?
C25 H25A 0.9700 . ?
C25 H25B 0.9700 . ?
C26 C27 1.545(13) . ?
C26 H26A 0.9700 . ?
C26 H26B 0.9700 . ?
C27 C28 1.507(14) . ?
C27 H27A 0.9700 . ?
C27 H27B 0.9700 . ?
C28 O4 1.578(19) . ?
C28 H28A 0.9700 . ?
C28 H28B 0.9700 . ?
C29 O6 1.207(4) . ?
C29 O4 1.310(4) . ?
C29 C30 1.472(4) . ?
C30 C31 1.503(4) . ?
C30 H30A 0.9700 . ?
C30 H20B 0.9700 . ?
C31 H31A 0.9700 . ?
C31 H31B 0.9700 . ?
O3 O3' 0.563(10) . ?
O4 C28' 1.414(17) . ?
C24' C25' 1.501(11) . ?
C24' O3' 1.602(10) . ?
C24' H24C 0.9700 . ?
C24' H24D 0.9700 . ?
C25' C26' 1.526(11) . ?
C25' H25C 0.9700 . ?
C25' H25D 0.9700 . ?
C26' C27' 1.539(11) . ?
C26' H26C 0.9700 . ?
C26' H26D 0.9700 . ?
C27' C28' 1.511(13) . ?
C27' H27C 0.9700 . ?
C27' H27D 0.9700 . ?
C28' H28C 0.9700 . ?
C28' H28D 0.9700 . ?

loop_
_geom_torsion_atom_site_label_1
_geom_torsion_atom_site_label_2
_geom_torsion_atom_site_label_3
_geom_torsion_atom_site_label_4
_geom_torsion
_geom_torsion_site_symmetry_1
_geom_torsion_site_symmetry_2
_geom_torsion_site_symmetry_3
_geom_torsion_site_symmetry_4
_geom_torsion_publ_flag
C9 C2 C3 C4 1.6(3) . . . . ?
C9 C2 C3 C11 -175.8(2) . . . . ?
C2 C3 C4 C5 -1.8(3) . . . . ?
C11 C3 C4 C5 175.50(19) . . . . ?
C2 C3 C4 C13 174.00(19) . . . . ?
C11 C3 C4 C13 -8.7(3) . . . . ?
C3 C4 C5 C10 -0.1(3) . . . . ?
C13 C4 C5 C10 -176.04(18) . . . . ?
C3 C4 C5 C15 179.12(18) . . . . ?
C13 C4 C5 C15 3.2(3) . . . . ?
C10 C6 C7 C8 0.6(4) . . . . ?
C9 C1 C8 C7 -0.4(4) . . . . ?
C31 C1 C8 C7 177.0(2) . . . . ?
C6 C7 C8 C1 -0.8(4) . . . . ?
C3 C2 C9 C10 0.6(3) . . . . ?
C3 C2 C9 C1 -179.12(19) . . . . ?
C8 C1 C9 C2 -178.3(2) . . . . ?
C31 C1 C9 C2 4.3(3) . . . . ?
C8 C1 C9 C10 1.9(3) . . . . ?
C31 C1 C9 C10 -175.51(19) . . . . ?
C2 C9 C10 C6 178.13(19) . . . . ?
C1 C9 C10 C6 -2.1(3) . . . . ?
C2 C9 C10 C5 -2.6(3) . . . . ?
C1 C9 C10 C5 177.20(18) . . . . ?
C7 C6 C10 C9 0.8(3) . . . . ?
C7 C6 C10 C5 -178.5(2) . . . . ?
C4 C5 C10 C9 2.3(3) . . . . ?
C15 C5 C10 C9 -176.90(18) . . . . ?
C4 C5 C10 C6 -178.4(2) . . . . ?
C15 C5 C10 C6 2.4(3) . . . . ?
C2 C3 C11 O1 158.9(2) . . . . ?
C4 C3 C11 O1 -18.4(3) . . . . ?
C2 C3 C11 C12 -20.6(3) . . . . ?
C4 C3 C11 C12 162.1(2) . . . . ?
C5 C4 C13 O2 98.6(2) . . . . ?
C3 C4 C13 O2 -77.2(2) . . . . ?
C5 C4 C13 C14 -78.3(3) . . . . ?
C3 C4 C13 C14 105.8(2) . . . . ?
C4 C5 C15 C20 97.9(2) . . . . ?
C10 C5 C15 C20 -82.9(2) . . . . ?
C4 C5 C15 C16 -82.6(2) . . . . ?
C10 C5 C15 C16 96.6(2) . . . . ?
C20 C15 C16 C17 -2.4(3) . . . . ?
C5 C15 C16 C17 178.06(19) . . . . ?
C20 C15 C16 C21 173.33(19) . . . . ?
C5 C15 C16 C21 -6.2(3) . . . . ?
C15 C16 C17 C18 1.0(4) . . . . ?
C21 C16 C17 C18 -174.9(2) . . . . ?
C16 C17 C18 C19 1.0(4) . . . . ?
C17 C18 C19 C20 -1.6(4) . . . . ?
C18 C19 C20 C15 0.2(4) . . . . ?
C16 C15 C20 C19 1.8(3) . . . . ?
C5 C15 C20 C19 -178.6(2) . . . . ?
C17 C16 C21 C22 93.8(3) . . . . ?
C15 C16 C21 C22 -81.9(3) . . . . ?
C16 C21 C22 C23 -166.1(2) . . . . ?
C21 C22 C23 O5 23.7(4) . . . . ?
C21 C22 C23 O3 -145.5(4) . . . . ?
C21 C22 C23 O3' -170.1(5) . . . . ?
O3 C24 C25 C26 -64.3(13) . . . . ?
C24 C25 C26 C27 -175.7(9) . . . . ?
C25 C26 C27 C28 -171.4(12) . . . . ?
C26 C27 C28 O4 86.3(13) . . . . ?
O6 C29 C30 C31 16.9(5) . . . . ?
O4 C29 C30 C31 -165.6(2) . . . . ?
C8 C1 C31 C30 -102.6(3) . . . . ?
C9 C1 C31 C30 74.7(2) . . . . ?
C29 C30 C31 C1 79.7(3) . . . . ?
O5 C23 O3 O3' 108.3(18) . . . . ?
C22 C23 O3 O3' -81.7(19) . . . . ?
O5 C23 O3 C24 42.8(8) . . . . ?
O3' C23 O3 C24 -65.5(18) . . . . ?
C22 C23 O3 C24 -147.2(6) . . . . ?
C25 C24 O3 O3' 145(3) . . . . ?
C25 C24 O3 C23 -135.8(8) . . . . ?
O6 C29 O4 C28' 13.9(9) . . . . ?
C30 C29 O4 C28' -163.6(7) . . . . ?
O6 C29 O4 C28 -6.5(9) . . . . ?
C30 C29 O4 C28 176.0(7) . . . . ?
C27 C28 O4 C29 -137.4(9) . . . . ?
C27 C28 O4 C28' 81(2) . . . . ?
O3' C24' C25' C26' 90.4(10) . . . . ?
C24' C25' C26' C27' -176.3(9) . . . . ?
C25' C26' C27' C28' -174.6(11) . . . . ?
C29 O4 C28' C27' -84.7(10) . . . . ?
C28 O4 C28' C27' -36.4(18) . . . . ?
C26' C27' C28' O4 -49.9(14) . . . . ?
C24 O3 O3' C23 118.8(7) . . . . ?
C23 O3 O3' C24' -118.5(10) . . . . ?
C24 O3 O3' C24' 0.3(14) . . . . ?
O5 C23 O3' O3 -86.2(19) . . . . ?
C22 C23 O3' O3 107.1(18) . . . . ?
O5 C23 O3' C24' -30.5(9) . . . . ?
O3 C23 O3' C24' 55.7(16) . . . . ?
C22 C23 O3' C24' 162.8(6) . . . . ?
C25' C24' O3' O3 -101(3) . . . . ?
C25' C24' O3' C23 -156.1(7) . . . . ?

loop_
_platon_squeeze_void_nr
_platon_squeeze_void_average_x
_platon_squeeze_void_average_y
_platon_squeeze_void_average_z
_platon_squeeze_void_volume
_platon_squeeze_void_count_electrons
_platon_squeeze_void_content
1 0.000 0.000 0.000 171 34 ' '
2 0.500 0.500 1.000 171 34 ' '
